data_4502893
loop_
_publ_author_name
'Tripuramallu, Bharat Kumar'
'Manna, Paulami'
'Nagaprasad Reddy, Samala'
'Das, Samar K.'

_publ_section_title
;
 Factors Affecting the Conformational Modulation of Flexible Ligands in
 the Self-Assembly Process of Coordination Polymers: Synthesis, Structural
 Characterization, Magnetic Properties, and Theoretical Studies of
 [Co(pda)(bix)]n, [Ni(pda)(bix)(H2O)]n,
 [Cu(pda)(bix)2(H2O)2]n&#x00B7;8nH2O, [Co2(\m-OH)(pda)(ptz)]n&#x00B7;nH2O,
 [Co(hfipbb)(bix)0.5]n, and [Co(2,6-pydc)(bix)1.5]n&#x00B7;4nH2O
;
_journal_issue 2
_journal_name_full 'Crystal Growth &amp; Design'
_journal_page_first 777
_journal_paper_doi 10.1021/cg201111r
_journal_volume 12
_journal_year 2012
_chemical_formula_moiety 'C24 H15 Co F6 N2 O4'
_chemical_formula_sum 'C24 H15 Co F6 N2 O4'
_chemical_formula_weight 568.31
_chemical_name_systematic
; 
 ? 
;
_space_group_IT_number 15
_symmetry_cell_setting monoclinic
_symmetry_space_group_name_Hall '-C 2yc'
_symmetry_space_group_name_H-M 'C 1 2/c 1'
_atom_sites_solution_hydrogens geom
_atom_sites_solution_primary direct
_atom_sites_solution_secondary difmap
_audit_creation_method SHELXL-97
_cell_angle_alpha 90.00
_cell_angle_beta 106.24(3)
_cell_angle_gamma 90.00
_cell_formula_units_Z 8
_cell_length_a 27.375(6)
_cell_length_b 7.2770(15)
_cell_length_c 24.644(5)
_cell_measurement_reflns_used 8766
_cell_measurement_temperature 100(2)
_cell_measurement_theta_max 28.09
_cell_measurement_theta_min 2.48
_cell_volume 4713.4(19)
_computing_cell_refinement 'Bruker SMART'
_computing_data_collection 'Bruker SMART'
_computing_data_reduction 'Bruker SAINT'
_computing_molecular_graphics 'Bruker SHELXTL'
_computing_publication_material 'Bruker SHELXTL'
_computing_structure_refinement 'SHELXL-97 (Sheldrick, 1997)'
_computing_structure_solution 'SHELXS-97 (Sheldrick, 1990)'
_diffrn_ambient_temperature 100(2)
_diffrn_measured_fraction_theta_full 0.971
_diffrn_measured_fraction_theta_max 0.971
_diffrn_measurement_device_type 'CCD area detector'
_diffrn_measurement_method 'phi and omega scans'
_diffrn_radiation_monochromator graphite
_diffrn_radiation_source 'fine-focus sealed tube'
_diffrn_radiation_type MoK\a
_diffrn_radiation_wavelength 0.71073
_diffrn_reflns_av_R_equivalents 0.0391
_diffrn_reflns_av_sigmaI/netI 0.0333
_diffrn_reflns_limit_h_max 35
_diffrn_reflns_limit_h_min -35
_diffrn_reflns_limit_k_max 9
_diffrn_reflns_limit_k_min -9
_diffrn_reflns_limit_l_max 32
_diffrn_reflns_limit_l_min -32
_diffrn_reflns_number 26196
_diffrn_reflns_theta_full 28.25
_diffrn_reflns_theta_max 28.25
_diffrn_reflns_theta_min 1.55
_exptl_absorpt_coefficient_mu 0.810
_exptl_absorpt_correction_T_max 0.9234
_exptl_absorpt_correction_T_min 0.7376
_exptl_absorpt_correction_type empirical
_exptl_crystal_colour red
_exptl_crystal_density_diffrn 1.602
_exptl_crystal_density_method 'not measured'
_exptl_crystal_description block
_exptl_crystal_F_000 2288
_exptl_crystal_size_max 0.40
_exptl_crystal_size_mid 0.20
_exptl_crystal_size_min 0.10
_platon_squeeze_details
;
;
_refine_diff_density_max 0.802
_refine_diff_density_min -0.297
_refine_diff_density_rms 0.085
_refine_ls_extinction_method none
_refine_ls_goodness_of_fit_ref 1.053
_refine_ls_hydrogen_treatment none
_refine_ls_matrix_type full
_refine_ls_number_parameters 334
_refine_ls_number_reflns 5674
_refine_ls_number_restraints 0
_refine_ls_restrained_S_all 1.053
_refine_ls_R_factor_all 0.0447
_refine_ls_R_factor_gt 0.0372
_refine_ls_shift/su_max 0.003
_refine_ls_shift/su_mean 0.000
_refine_ls_structure_factor_coef Fsqd
_refine_ls_weighting_details 'calc w=1/[\s^2^(Fo^2^)+(0.0555P)^2^+2.0655P] where P=(Fo^2^+2Fc^2^)/3'
_refine_ls_weighting_scheme calc
_refine_ls_wR_factor_gt 0.0912
_refine_ls_wR_factor_ref 0.0942
_reflns_number_gt 4877
_reflns_number_total 5674
_reflns_threshold_expression >2sigma(I)
_cod_data_source_file cg201111r_si_001.cif
_cod_data_source_block compound-5
_cod_original_cell_volume 4713.4(16)
_cod_original_sg_symbol_H-M C2/c
_cod_database_code 4502893

loop_
_symmetry_equiv_pos_as_xyz
'x, y, z'
'-x, y, -z+1/2'
'x+1/2, y+1/2, z'
'-x+1/2, y+1/2, -z+1/2'
'-x, -y, -z'
'x, -y, z-1/2'
'-x+1/2, -y+1/2, -z'
'x+1/2, -y+1/2, z-1/2'

loop_
_atom_site_label
_atom_site_type_symbol
_atom_site_fract_x
_atom_site_fract_y
_atom_site_fract_z
_atom_site_U_iso_or_equiv
_atom_site_adp_type
_atom_site_occupancy
_atom_site_symmetry_multiplicity
_atom_site_calc_flag
_atom_site_refinement_flags
Co1 Co 1.033813(8) 0.84621(3) 1.011359(9) 0.01157(8) Uani 1 1 d .
F6 F 0.82449(4) 0.74892(15) 0.64911(4) 0.0231(2) Uani 1 1 d .
O2 O 1.06479(5) 0.99334(17) 0.95856(5) 0.0178(3) Uani 1 1 d .
F1 F 0.82067(4) 0.19878(15) 0.75258(4) 0.0204(2) Uani 1 1 d .
F5 F 0.75955(4) 0.67773(16) 0.67793(5) 0.0243(3) Uani 1 1 d .
O1 O 0.99227(5) 0.70884(18) 0.94233(5) 0.0192(3) Uani 1 1 d .
F4 F 0.77598(4) 0.52522(16) 0.61059(4) 0.0248(3) Uani 1 1 d .
F3 F 0.77211(4) 0.42781(16) 0.75639(4) 0.0218(2) Uani 1 1 d .
F2 F 0.75854(4) 0.26851(16) 0.68021(4) 0.0236(2) Uani 1 1 d .
O3 O 0.98842(5) 0.76596(17) 1.05961(5) 0.0176(3) Uani 1 1 d .
O4 O 1.06115(5) 1.05072(18) 1.07190(5) 0.0203(3) Uani 1 1 d .
N1 N 1.09610(6) 0.6840(2) 1.04373(6) 0.0153(3) Uani 1 1 d .
N2 N 1.14617(5) 0.4412(2) 1.05861(6) 0.0163(3) Uani 1 1 d .
C1 C 0.95378(7) 0.7975(3) 0.91395(7) 0.0161(3) Uani 1 1 d .
C2 C 0.93212(6) 0.5375(2) 0.84352(7) 0.0154(3) Uani 1 1 d .
H2 H 0.9574 0.4669 0.8676 0.018 Uiso 1 1 calc R
C8 C 0.79778(7) 0.6066(3) 0.66002(7) 0.0180(4) Uani 1 1 d .
C7 C 0.83147(6) 0.4705(2) 0.70285(7) 0.0134(3) Uani 1 1 d .
C12 C 0.85541(7) 0.1937(2) 0.64988(7) 0.0175(4) Uani 1 1 d .
H12 H 0.8297 0.1245 0.6579 0.021 Uiso 1 1 calc R
C5 C 0.90355(6) 0.4651(2) 0.79243(7) 0.0150(3) Uani 1 1 d .
H5 H 0.9106 0.3473 0.7820 0.018 Uiso 1 1 calc R
C11 C 0.90379(7) 0.4719(2) 0.65881(7) 0.0172(4) Uani 1 1 d .
H11 H 0.9111 0.5895 0.6736 0.021 Uiso 1 1 calc R
C6 C 0.86437(6) 0.5666(2) 0.75645(7) 0.0135(3) Uani 1 1 d .
C10 C 0.86468(6) 0.3714(2) 0.67076(7) 0.0143(3) Uani 1 1 d .
C24 C 0.92298(6) 0.7156(3) 0.85890(7) 0.0151(3) Uani 1 1 d .
C19 C 1.13777(7) 0.7183(3) 1.08917(7) 0.0184(4) Uani 1 1 d .
H19 H 1.1437 0.8269 1.1098 0.022 Uiso 1 1 calc R
C17 C 1.10259(6) 0.5167(2) 1.02683(7) 0.0153(3) Uani 1 1 d .
H17 H 1.0799 0.4577 0.9967 0.018 Uiso 1 1 calc R
C21 C 1.20907(7) 0.2607(2) 1.02374(7) 0.0171(4) Uani 1 1 d .
C14 C 0.88422(7) 0.1186(2) 0.61712(7) 0.0170(4) Uani 1 1 d .
H14 H 0.8781 -0.0013 0.6039 0.020 Uiso 1 1 calc R
C4 C 0.85519(7) 0.7440(2) 0.77219(7) 0.0174(4) Uani 1 1 d .
H4 H 0.8292 0.8133 0.7488 0.021 Uiso 1 1 calc R
C9 C 0.79539(7) 0.3405(2) 0.72293(7) 0.0174(4) Uani 1 1 d .
C20 C 1.16618(7) 0.2594(2) 1.05157(8) 0.0184(4) Uani 1 1 d .
H20A H 1.1386 0.1845 1.0290 0.022 Uiso 1 1 calc R
H20B H 1.1783 0.2021 1.0884 0.022 Uiso 1 1 calc R
C18 C 1.16872(7) 0.5693(3) 1.09909(7) 0.0193(4) Uani 1 1 d .
H18 H 1.1991 0.5561 1.1275 0.023 Uiso 1 1 calc R
C22 C 1.21955(7) 0.0985(3) 0.99972(8) 0.0192(4) Uani 1 1 d .
H22 H 1.1992 -0.0041 0.9992 0.023 Uiso 1 1 calc R
C3 C 0.88459(7) 0.8180(2) 0.82251(8) 0.0186(4) Uani 1 1 d .
H3 H 0.8786 0.9378 0.8321 0.022 Uiso 1 1 calc R
C23 C 1.23975(7) 0.4125(3) 1.02360(8) 0.0199(4) Uani 1 1 d .
H23 H 1.2330 0.5227 1.0393 0.024 Uiso 1 1 calc R
C15 C 0.92207(6) 0.2216(2) 0.60399(7) 0.0142(3) Uani 1 1 d .
C16 C 0.95113(6) 0.8581(2) 1.06590(7) 0.0139(3) Uani 1 1 d .
C13 C 0.93194(7) 0.3990(3) 0.62525(7) 0.0177(4) Uani 1 1 d .
H13 H 0.9574 0.4686 0.6169 0.021 Uiso 1 1 calc R

loop_
_atom_site_aniso_label
_atom_site_aniso_U_11
_atom_site_aniso_U_22
_atom_site_aniso_U_33
_atom_site_aniso_U_23
_atom_site_aniso_U_13
_atom_site_aniso_U_12
Co1 0.01099(12) 0.01373(13) 0.00974(12) 0.00033(8) 0.00248(9) -0.00055(8)
F6 0.0292(6) 0.0207(6) 0.0188(5) 0.0022(4) 0.0057(5) 0.0012(5)
O2 0.0196(6) 0.0186(6) 0.0165(6) 0.0033(5) 0.0073(5) 0.0000(5)
F1 0.0222(6) 0.0202(5) 0.0195(5) 0.0006(4) 0.0070(4) -0.0024(4)
F5 0.0183(6) 0.0325(6) 0.0210(6) -0.0016(5) 0.0036(4) 0.0101(4)
O1 0.0184(6) 0.0235(7) 0.0129(6) -0.0014(5) -0.0005(5) -0.0036(5)
F4 0.0261(6) 0.0308(6) 0.0122(5) -0.0050(4) -0.0034(4) 0.0030(5)
F3 0.0189(5) 0.0286(6) 0.0219(5) -0.0046(5) 0.0123(4) -0.0007(4)
F2 0.0157(5) 0.0327(6) 0.0212(6) -0.0074(5) 0.0033(4) -0.0087(4)
O3 0.0170(6) 0.0197(6) 0.0177(6) 0.0028(5) 0.0076(5) -0.0002(5)
O4 0.0209(7) 0.0229(7) 0.0172(6) -0.0076(5) 0.0057(5) -0.0040(5)
N1 0.0148(7) 0.0176(7) 0.0139(7) -0.0003(6) 0.0047(6) -0.0012(6)
N2 0.0140(7) 0.0184(8) 0.0160(7) -0.0007(6) 0.0034(6) 0.0014(6)
C1 0.0163(8) 0.0198(9) 0.0138(8) -0.0028(7) 0.0069(7) -0.0064(7)
C2 0.0129(8) 0.0200(9) 0.0127(8) 0.0002(7) 0.0026(6) 0.0003(6)
C8 0.0175(9) 0.0216(9) 0.0133(8) -0.0032(7) 0.0016(7) 0.0020(7)
C7 0.0122(8) 0.0171(8) 0.0105(8) -0.0024(6) 0.0024(6) 0.0002(6)
C12 0.0167(9) 0.0198(9) 0.0174(8) -0.0023(7) 0.0071(7) -0.0047(7)
C5 0.0160(8) 0.0149(8) 0.0144(8) -0.0027(6) 0.0046(7) 0.0005(6)
C11 0.0195(9) 0.0150(9) 0.0176(8) -0.0051(7) 0.0058(7) -0.0024(7)
C6 0.0121(8) 0.0183(9) 0.0099(7) -0.0020(6) 0.0026(6) -0.0016(6)
C10 0.0132(8) 0.0197(9) 0.0099(7) -0.0026(6) 0.0033(6) 0.0004(6)
C24 0.0141(8) 0.0203(9) 0.0106(8) -0.0031(6) 0.0030(6) -0.0038(7)
C19 0.0158(8) 0.0222(9) 0.0164(8) -0.0048(7) 0.0032(7) -0.0012(7)
C17 0.0138(8) 0.0196(9) 0.0124(8) -0.0004(6) 0.0037(6) -0.0012(7)
C21 0.0150(8) 0.0214(9) 0.0125(8) 0.0028(7) 0.0000(6) 0.0040(7)
C14 0.0198(9) 0.0155(8) 0.0161(8) -0.0047(7) 0.0059(7) -0.0012(7)
C4 0.0162(8) 0.0206(9) 0.0137(8) -0.0014(7) 0.0016(7) 0.0026(7)
C9 0.0154(8) 0.0223(9) 0.0147(8) -0.0050(7) 0.0044(7) -0.0029(7)
C20 0.0177(9) 0.0188(9) 0.0190(9) -0.0005(7) 0.0055(7) 0.0022(7)
C18 0.0150(8) 0.0262(10) 0.0146(8) -0.0037(7) 0.0007(7) -0.0004(7)
C22 0.0177(9) 0.0202(9) 0.0190(9) 0.0008(7) 0.0038(7) -0.0011(7)
C3 0.0221(9) 0.0177(9) 0.0160(8) -0.0044(7) 0.0050(7) 0.0018(7)
C23 0.0205(9) 0.0187(9) 0.0201(9) -0.0016(7) 0.0052(7) 0.0029(7)
C15 0.0128(8) 0.0179(8) 0.0109(8) -0.0007(6) 0.0019(6) 0.0016(6)
C16 0.0143(8) 0.0171(8) 0.0090(7) -0.0030(6) 0.0012(6) -0.0038(6)
C13 0.0144(8) 0.0225(9) 0.0171(8) -0.0024(7) 0.0061(7) -0.0033(7)

loop_
_atom_type_symbol
_atom_type_description
_atom_type_scat_dispersion_real
_atom_type_scat_dispersion_imag
_atom_type_scat_source
C C 0.0033 0.0016 'International Tables Vol C Tables 4.2.6.8 and 6.1.1.4'
H H 0.0000 0.0000 'International Tables Vol C Tables 4.2.6.8 and 6.1.1.4'
N N 0.0061 0.0033 'International Tables Vol C Tables 4.2.6.8 and 6.1.1.4'
O O 0.0106 0.0060 'International Tables Vol C Tables 4.2.6.8 and 6.1.1.4'
F F 0.0171 0.0103 'International Tables Vol C Tables 4.2.6.8 and 6.1.1.4'
Co Co 0.3494 0.9721 'International Tables Vol C Tables 4.2.6.8 and 6.1.1.4'

loop_
_geom_angle_atom_site_label_1
_geom_angle_atom_site_label_2
_geom_angle_atom_site_label_3
_geom_angle
_geom_angle_site_symmetry_1
_geom_angle_site_symmetry_3
O1 Co1 O3 93.33(5) . .
O1 Co1 N1 104.71(6) . .
O3 Co1 N1 100.70(6) . .
O1 Co1 O2 87.67(5) . .
O3 Co1 O2 162.59(5) . .
N1 Co1 O2 95.83(6) . .
O1 Co1 O4 162.69(5) . .
O3 Co1 O4 86.70(5) . .
N1 Co1 O4 92.26(6) . .
O2 Co1 O4 87.25(5) . .
O1 Co1 Co1 92.36(4) . 5_777
O3 Co1 Co1 82.59(4) . 5_777
N1 Co1 Co1 162.31(4) . 5_777
O2 Co1 Co1 80.00(4) . 5_777
O4 Co1 Co1 70.46(4) . 5_777
C16 O2 Co1 127.36(11) 5_777 .
C1 O1 Co1 113.40(12) . .
C16 O3 Co1 124.42(11) . .
C1 O4 Co1 137.88(12) 5_777 .
C17 N1 C19 105.66(15) . .
C17 N1 Co1 125.67(12) . .
C19 N1 Co1 128.54(12) . .
C17 N2 C18 106.82(15) . .
C17 N2 C20 126.91(15) . .
C18 N2 C20 126.27(15) . .
O4 C1 O1 125.32(16) 5_777 .
O4 C1 C24 116.93(16) 5_777 .
O1 C1 C24 117.75(16) . .
C5 C2 C24 120.14(16) . .
C5 C2 H2 119.9 . .
C24 C2 H2 119.9 . .
F4 C8 F6 106.86(14) . .
F4 C8 F5 106.21(14) . .
F6 C8 F5 106.66(15) . .
F4 C8 C7 111.52(15) . .
F6 C8 C7 112.15(14) . .
F5 C8 C7 113.02(14) . .
C10 C7 C6 111.38(13) . .
C10 C7 C9 113.55(14) . .
C6 C7 C9 106.01(13) . .
C10 C7 C8 105.87(13) . .
C6 C7 C8 112.79(14) . .
C9 C7 C8 107.30(14) . .
C10 C12 C14 120.48(16) . .
C10 C12 H12 119.8 . .
C14 C12 H12 119.8 . .
C2 C5 C6 120.88(16) . .
C2 C5 H5 119.6 . .
C6 C5 H5 119.6 . .
C13 C11 C10 120.96(17) . .
C13 C11 H11 119.5 . .
C10 C11 H11 119.5 . .
C4 C6 C5 118.72(15) . .
C4 C6 C7 123.48(15) . .
C5 C6 C7 117.69(15) . .
C12 C10 C11 118.78(16) . .
C12 C10 C7 123.58(15) . .
C11 C10 C7 117.48(15) . .
C3 C24 C2 118.92(16) . .
C3 C24 C1 120.03(16) . .
C2 C24 C1 121.05(16) . .
C18 C19 N1 109.60(16) . .
C18 C19 H19 125.2 . .
N1 C19 H19 125.2 . .
N1 C17 N2 111.68(15) . .
N1 C17 H17 124.2 . .
N2 C17 H17 124.2 . .
C22 C21 C23 118.62(17) . .
C22 C21 C20 117.81(16) . .
C23 C21 C20 123.48(16) . .
C15 C14 C12 120.34(16) . .
C15 C14 H14 119.8 . .
C12 C14 H14 119.8 . .
C3 C4 C6 120.37(16) . .
C3 C4 H4 119.8 . .
C6 C4 H4 119.8 . .
F3 C9 F1 107.00(14) . .
F3 C9 F2 106.62(14) . .
F1 C9 F2 106.71(14) . .
F3 C9 C7 111.37(14) . .
F1 C9 C7 111.53(14) . .
F2 C9 C7 113.24(14) . .
N2 C20 C21 114.30(15) . .
N2 C20 H20A 108.7 . .
C21 C20 H20A 108.7 . .
N2 C20 H20B 108.7 . .
C21 C20 H20B 108.7 . .
H20A C20 H20B 107.6 . .
C19 C18 N2 106.23(16) . .
C19 C18 H18 126.9 . .
N2 C18 H18 126.9 . .
C21 C22 C23 120.69(18) . 7_757
C21 C22 H22 119.7 . .
C23 C22 H22 119.7 7_757 .
C4 C3 C24 120.92(17) . .
C4 C3 H3 119.5 . .
C24 C3 H3 119.5 . .
C21 C23 C22 120.68(17) . 7_757
C21 C23 H23 119.7 . .
C22 C23 H23 119.7 7_757 .
C14 C15 C13 119.50(16) . .
C14 C15 C16 119.71(16) . 6_565
C13 C15 C16 120.77(15) . 6_565
O2 C16 O3 125.52(16) 5_777 .
O2 C16 C15 117.27(15) 5_777 6_566
O3 C16 C15 117.15(15) . 6_566
C11 C13 C15 119.90(16) . .
C11 C13 H13 120.1 . .
C15 C13 H13 120.1 . .

loop_
_geom_bond_atom_site_label_1
_geom_bond_atom_site_label_2
_geom_bond_distance
_geom_bond_site_symmetry_2
Co1 O1 2.0260(13) .
Co1 O3 2.0311(13) .
Co1 N1 2.0434(16) .
Co1 O2 2.0436(13) .
Co1 O4 2.0919(13) .
Co1 Co1 2.8584(6) 5_777
F6 C8 1.338(2) .
O2 C16 1.255(2) 5_777
F1 C9 1.339(2) .
F5 C8 1.348(2) .
O1 C1 1.266(2) .
F4 C8 1.336(2) .
F3 C9 1.336(2) .
F2 C9 1.344(2) .
O3 C16 1.267(2) .
O4 C1 1.260(2) 5_777
N1 C17 1.315(2) .
N1 C19 1.380(2) .
N2 C17 1.347(2) .
N2 C18 1.379(2) .
N2 C20 1.460(2) .
C1 O4 1.260(2) 5_777
C1 C24 1.506(2) .
C2 C5 1.387(2) .
C2 C24 1.393(3) .
C2 H2 0.9300 .
C8 C7 1.550(2) .
C7 C10 1.541(2) .
C7 C6 1.543(2) .
C7 C9 1.545(2) .
C12 C10 1.389(2) .
C12 C14 1.389(2) .
C12 H12 0.9300 .
C5 C6 1.396(2) .
C5 H5 0.9300 .
C11 C13 1.384(2) .
C11 C10 1.394(2) .
C11 H11 0.9300 .
C6 C4 1.391(2) .
C24 C3 1.392(3) .
C19 C18 1.355(3) .
C19 H19 0.9300 .
C17 H17 0.9300 .
C21 C22 1.386(3) .
C21 C23 1.388(3) .
C21 C20 1.516(3) .
C14 C15 1.388(2) .
C14 H14 0.9300 .
C4 C3 1.385(2) .
C4 H4 0.9300 .
C20 H20A 0.9700 .
C20 H20B 0.9700 .
C18 H18 0.9300 .
C22 C23 1.392(3) 7_757
C22 H22 0.9300 .
C3 H3 0.9300 .
C23 C22 1.392(3) 7_757
C23 H23 0.9300 .
C15 C13 1.391(3) .
C15 C16 1.506(2) 6_565
C16 O2 1.255(2) 5_777
C16 C15 1.506(2) 6_566
C13 H13 0.9300 .

loop_
_platon_squeeze_void_nr
_platon_squeeze_void_average_x
_platon_squeeze_void_average_y
_platon_squeeze_void_average_z
_platon_squeeze_void_volume
_platon_squeeze_void_count_electrons
1 0.000 0.027 0.250 123.1 1.8
2 0.000 -0.045 0.750 123.2 1.8
3 0.500 -0.126 0.250 123.1 1.8
4 0.500 -0.003 0.750 123.2 1.8
5 0.341 0.184 0.545 11.5 -0.1
6 0.659 0.184 0.955 11.5 0.0
7 0.159 0.315 0.455 11.5 -0.1
8 0.841 0.315 0.045 11.5 0.0
9 0.159 0.684 0.955 11.5 0.0
10 0.841 0.684 0.545 11.5 -0.1
11 0.341 0.815 0.045 11.5 0.0
12 0.659 0.815 0.455 11.5 -0.1
